data_7713098
loop_
_publ_author_name
'Gomes, Pedro T.'
'Cruz, Tiago Carpinteiro'
'Lopes, Patr\'icia S.'
'Lemos, Maria Am\'elia N. D. A.'
'Veiros, Luis F.'

_publ_section_title
;
 New copper(I) complexes of bulky 5-substituted-2-iminopyrrolyl ligands as
 catalysts for azide-alkyne cycloaddition
;
_journal_name_full 'Dalton Transactions'
_journal_paper_doi 10.1039/D3DT00617D
_journal_year 2023
_chemical_formula_moiety 'C72 H70 Cu2 N4'
_chemical_formula_sum 'C72 H70 Cu2 N4'
_chemical_formula_weight 1118.40
_space_group_crystal_system triclinic
_space_group_IT_number 2
_space_group_name_Hall '-P 1'
_space_group_name_H-M_alt 'P -1'
_atom_sites_solution_hydrogens geom
_audit_creation_method SHELXL-2018/3
_audit_update_record
;
2023-02-21 deposited with the CCDC.	2023-05-18 downloaded from the CCDC.
;
_cell_angle_alpha 83.795(8)
_cell_angle_beta 87.004(8)
_cell_angle_gamma 73.954(5)
_cell_formula_units_Z 2
_cell_length_a 12.766(2)
_cell_length_b 13.503(3)
_cell_length_c 20.234(3)
_cell_measurement_reflns_used 4260
_cell_measurement_temperature 150
_cell_measurement_theta_max 23.91
_cell_measurement_theta_min 2.95
_cell_volume 3331.5(10)
_computing_cell_refinement 'Bruker SAINT'
_computing_data_collection 'Bruker APEX2'
_computing_data_reduction 'Bruker SAINT'
_computing_molecular_graphics enCIFer
_computing_publication_material ORTEP
_computing_structure_refinement 'SHELXL-2018/3 (Sheldrick, 2018)'
_computing_structure_solution 'SHELXL-2018/3 (Sheldrick, 2018)'
_diffrn_ambient_temperature 150
_diffrn_measured_fraction_theta_full 0.996
_diffrn_measured_fraction_theta_max 0.984
_diffrn_measurement_device_type 'Bruker APEX-II CCD'
_diffrn_measurement_method '\f and \w scans'
_diffrn_radiation_type MoK\a
_diffrn_radiation_wavelength 0.71073
_diffrn_reflns_av_R_equivalents 0.0738
_diffrn_reflns_av_unetI/netI 0.1368
_diffrn_reflns_Laue_measured_fraction_full 0.996
_diffrn_reflns_Laue_measured_fraction_max 0.984
_diffrn_reflns_limit_h_max 15
_diffrn_reflns_limit_h_min -15
_diffrn_reflns_limit_k_max 16
_diffrn_reflns_limit_k_min -16
_diffrn_reflns_limit_l_max 19
_diffrn_reflns_limit_l_min -24
_diffrn_reflns_number 26884
_diffrn_reflns_point_group_measured_fraction_full 0.996
_diffrn_reflns_point_group_measured_fraction_max 0.984
_diffrn_reflns_theta_full 25.242
_diffrn_reflns_theta_max 25.912
_diffrn_reflns_theta_min 2.287
_exptl_absorpt_coefficient_mu 0.679
_exptl_absorpt_correction_type none
_exptl_crystal_colour white
_exptl_crystal_density_diffrn 1.115
_exptl_crystal_description prism
_exptl_crystal_F_000 1176
_exptl_crystal_size_max 0.100
_exptl_crystal_size_mid 0.100
_exptl_crystal_size_min 0.060
_refine_diff_density_max 4.394
_refine_diff_density_min -0.757
_refine_diff_density_rms 0.166
_refine_ls_extinction_method none
_refine_ls_goodness_of_fit_ref 1.057
_refine_ls_hydrogen_treatment constr
_refine_ls_matrix_type full
_refine_ls_number_parameters 711
_refine_ls_number_reflns 12774
_refine_ls_number_restraints 0
_refine_ls_restrained_S_all 1.057
_refine_ls_R_factor_all 0.1448
_refine_ls_R_factor_gt 0.1083
_refine_ls_shift/su_max 0.000
_refine_ls_shift/su_mean 0.000
_refine_ls_structure_factor_coef Fsqd
_refine_ls_weighting_details 'w=1/[\s^2^(Fo^2^)+(0.2000P)^2^] where P=(Fo^2^+2Fc^2^)/3'
_refine_ls_weighting_scheme calc
_refine_ls_wR_factor_gt 0.2981
_refine_ls_wR_factor_ref 0.3243
_reflns_Friedel_coverage 0.000
_reflns_number_gt 7760
_reflns_number_total 12774
_reflns_threshold_expression 'I > 2\s(I)'
_cod_data_source_file d3dt00617d3.cif
_cod_data_source_block 1e
_cod_original_cell_volume 3331.6(10)
_cod_database_code 7713098
_shelx_shelxl_version_number 2018/3
_shelx_space_group_comment
;
The symmetry employed for this shelxl refinement is uniquely defined
by the following loop, which should always be used as a source of
symmetry information in preference to the above space-group names.
They are only intended as comments.
;
_shelx_estimated_absorpt_t_min 0.935
_shelx_estimated_absorpt_t_max 0.960
_platon_squeeze_void_probe_radius 1.20

loop_
_space_group_symop_operation_xyz
'x, y, z'
'-x, -y, -z'

loop_
_atom_site_label
_atom_site_type_symbol
_atom_site_fract_x
_atom_site_fract_y
_atom_site_fract_z
_atom_site_U_iso_or_equiv
_atom_site_adp_type
_atom_site_occupancy
_atom_site_site_symmetry_order
_atom_site_calc_flag
_atom_site_refinement_flags_posn
_atom_site_refinement_flags_adp
_atom_site_refinement_flags_occupancy
_atom_site_disorder_assembly
_atom_site_disorder_group
Cu1 Cu 0.77920(6) 0.40898(6) 0.25621(3) 0.0187(2) Uani 1 1 d . . . . .
Cu2 Cu 0.83475(6) 0.21270(6) 0.26595(4) 0.0234(3) Uani 1 1 d . . . . .
N1 N 0.6770(4) 0.4053(4) 0.3287(2) 0.0172(11) Uani 1 1 d . . . . .
N2 N 0.6929(4) 0.2034(4) 0.2634(3) 0.0218(12) Uani 1 1 d . . . . .
N3 N 0.8838(4) 0.4004(4) 0.1841(2) 0.0175(11) Uani 1 1 d . . . . .
N4 N 0.9833(4) 0.1991(4) 0.2709(3) 0.0229(12) Uani 1 1 d . . . . .
C1 C 0.6907(5) 0.5488(5) 0.3996(3) 0.0199(14) Uani 1 1 d . . . . .
C2 C 0.5994(5) 0.3523(5) 0.3239(3) 0.0170(13) Uani 1 1 d . . . . .
C3 C 0.5076(5) 0.3959(5) 0.3619(3) 0.0207(14) Uani 1 1 d . . . . .
H3 H 0.443164 0.376078 0.366201 0.025 Uiso 1 1 calc R U . . .
C4 C 0.5302(6) 0.4733(6) 0.3917(3) 0.0289(16) Uani 1 1 d . . . . .
H4 H 0.484144 0.515178 0.420796 0.035 Uiso 1 1 calc R U . . .
C5 C 0.6336(5) 0.4784(5) 0.3709(3) 0.0182(13) Uani 1 1 d . . . . .
C6 C 0.6077(5) 0.2631(5) 0.2930(3) 0.0203(13) Uani 1 1 d . . . . .
H6 H 0.543921 0.242515 0.293188 0.024 Uiso 1 1 calc R U . . .
C7 C 0.7452(5) 0.4938(5) 0.4669(3) 0.0204(14) Uani 1 1 d . . . . .
C8 C 0.7058(5) 0.4200(5) 0.5044(3) 0.0255(15) Uani 1 1 d . . . . .
H8 H 0.648018 0.399824 0.489238 0.031 Uiso 1 1 calc R U . . .
C9 C 0.7528(6) 0.3751(6) 0.5656(3) 0.0308(16) Uani 1 1 d . . . . .
H9 H 0.728251 0.323248 0.590154 0.037 Uiso 1 1 calc R U . . .
C10 C 0.8350(6) 0.4081(6) 0.5890(3) 0.0348(18) Uani 1 1 d . . . . .
H10 H 0.865784 0.378815 0.629665 0.042 Uiso 1 1 calc R U . . .
C11 C 0.8724(7) 0.4842(7) 0.5526(4) 0.044(2) Uani 1 1 d . . . . .
H11 H 0.928554 0.505867 0.568660 0.052 Uiso 1 1 calc R U . . .
C12 C 0.8264(6) 0.5288(6) 0.4920(3) 0.0305(16) Uani 1 1 d . . . . .
H12 H 0.849870 0.581959 0.468285 0.037 Uiso 1 1 calc R U . . .
C13 C 0.6019(5) 0.6485(5) 0.4140(3) 0.0221(14) Uani 1 1 d . . . . .
C14 C 0.5834(6) 0.6851(6) 0.4756(3) 0.0325(17) Uani 1 1 d . . . . .
H14 H 0.628698 0.651104 0.510299 0.039 Uiso 1 1 calc R U . . .
C15 C 0.4987(7) 0.7718(6) 0.4870(4) 0.043(2) Uani 1 1 d . . . . .
H15 H 0.486825 0.793777 0.529405 0.051 Uiso 1 1 calc R U . . .
C16 C 0.4335(6) 0.8245(6) 0.4375(4) 0.042(2) Uani 1 1 d . . . . .
H16 H 0.377808 0.883342 0.445380 0.050 Uiso 1 1 calc R U . . .
C17 C 0.4510(6) 0.7885(6) 0.3716(4) 0.0376(18) Uani 1 1 d . . . . .
H17 H 0.406315 0.822876 0.336697 0.045 Uiso 1 1 calc R U . . .
C18 C 0.5357(6) 0.7021(6) 0.3624(4) 0.0311(16) Uani 1 1 d . . . . .
H18 H 0.548872 0.678969 0.320330 0.037 Uiso 1 1 calc R U . . .
C19 C 0.7835(5) 0.5737(5) 0.3537(3) 0.0193(13) Uani 1 1 d . . . . .
C20 C 0.7823(6) 0.6721(6) 0.3271(3) 0.0289(15) Uani 1 1 d . . . . .
H20 H 0.721580 0.726981 0.334232 0.035 Uiso 1 1 calc R U . . .
C21 C 0.8691(6) 0.6905(6) 0.2901(4) 0.0364(18) Uani 1 1 d . . . . .
H21 H 0.866269 0.757646 0.272270 0.044 Uiso 1 1 calc R U . . .
C22 C 0.9612(6) 0.6108(6) 0.2789(3) 0.0315(17) Uani 1 1 d . . . . .
H22 H 1.019475 0.623886 0.253398 0.038 Uiso 1 1 calc R U . . .
C23 C 0.9652(6) 0.5125(6) 0.3058(3) 0.0297(16) Uani 1 1 d . . . . .
H23 H 1.026973 0.458212 0.299593 0.036 Uiso 1 1 calc R U . . .
C24 C 0.8757(5) 0.4945(5) 0.3427(3) 0.0229(14) Uani 1 1 d . . . . .
H24 H 0.878166 0.427440 0.360362 0.027 Uiso 1 1 calc R U . . .
C25 C 0.6770(5) 0.1101(5) 0.2418(3) 0.0231(14) Uani 1 1 d . . . . .
C26 C 0.6789(6) 0.0999(6) 0.1740(3) 0.0301(16) Uani 1 1 d . . . . .
C27 C 0.6552(7) 0.0123(6) 0.1546(4) 0.042(2) Uani 1 1 d . . . . .
H27 H 0.654812 0.003011 0.109757 0.051 Uiso 1 1 calc R U . . .
C28 C 0.6327(8) -0.0590(7) 0.2014(5) 0.053(2) Uani 1 1 d . . . . .
H28 H 0.612267 -0.114368 0.187698 0.064 Uiso 1 1 calc R U . . .
C29 C 0.6388(7) -0.0531(6) 0.2664(4) 0.045(2) Uani 1 1 d . . . . .
H29 H 0.627133 -0.106399 0.296524 0.054 Uiso 1 1 calc R U . . .
C30 C 0.6625(6) 0.0325(6) 0.2904(4) 0.0360(17) Uani 1 1 d . . . . .
C31 C 0.6812(7) 0.0333(6) 0.3634(4) 0.043(2) Uani 1 1 d . . . . .
H31 H 0.668298 0.105768 0.372205 0.051 Uiso 1 1 calc R U . . .
C32 C 0.6064(10) -0.0131(9) 0.4103(5) 0.066(3) Uani 1 1 d . . . . .
H32A H 0.532819 0.029654 0.406013 0.099 Uiso 1 1 calc R U . . .
H32B H 0.628882 -0.016874 0.455247 0.099 Uiso 1 1 calc R U . . .
H32C H 0.610366 -0.081396 0.399178 0.099 Uiso 1 1 calc R U . . .
C33 C 0.8005(9) -0.0214(11) 0.3779(5) 0.083(4) Uani 1 1 d . . . . .
H33A H 0.811074 -0.094937 0.381734 0.124 Uiso 1 1 calc R U . . .
H33B H 0.819517 -0.001323 0.418714 0.124 Uiso 1 1 calc R U . . .
H33C H 0.845818 -0.002220 0.342194 0.124 Uiso 1 1 calc R U . . .
C34 C 0.7032(7) 0.1807(6) 0.1215(4) 0.0409(19) Uani 1 1 d . . . . .
H34 H 0.737362 0.223648 0.144385 0.049 Uiso 1 1 calc R U . . .
C35 C 0.6019(8) 0.2514(8) 0.0912(4) 0.056(2) Uani 1 1 d . . . . .
H35A H 0.568425 0.213132 0.065603 0.084 Uiso 1 1 calc R U . . .
H35B H 0.620196 0.306165 0.062754 0.084 Uiso 1 1 calc R U . . .
H35C H 0.552139 0.280362 0.125771 0.084 Uiso 1 1 calc R U . . .
C36 C 0.7851(9) 0.1308(9) 0.0703(5) 0.066(3) Uani 1 1 d . . . . .
H36A H 0.752110 0.093869 0.043442 0.099 Uiso 1 1 calc R U . . .
H36B H 0.846697 0.083508 0.092326 0.099 Uiso 1 1 calc R U . . .
H36C H 0.808725 0.183288 0.042654 0.099 Uiso 1 1 calc R U . . .
C37 C 0.7838(5) 0.5419(5) 0.0957(3) 0.0202(14) Uani 1 1 d . . . . .
C38 C 0.9932(5) 0.3491(5) 0.1958(3) 0.0177(13) Uani 1 1 d . . . . .
C39 C 1.0568(6) 0.3943(6) 0.1525(3) 0.0266(15) Uani 1 1 d . . . . .
H39 H 1.132566 0.375428 0.150667 0.032 Uiso 1 1 calc R U . . .
C40 C 0.9897(5) 0.4722(6) 0.1120(3) 0.0262(15) Uani 1 1 d . . . . .
H40 H 1.010845 0.514857 0.077791 0.031 Uiso 1 1 calc R U . . .
C41 C 0.8839(5) 0.4741(5) 0.1330(3) 0.0195(13) Uani 1 1 d . . . . .
C42 C 1.0353(5) 0.2573(5) 0.2376(3) 0.0232(14) Uani 1 1 d . . . . .
H42 H 1.110678 0.236385 0.241455 0.028 Uiso 1 1 calc R U . . .
C43 C 0.7637(6) 0.4852(5) 0.0365(3) 0.0230(15) Uani 1 1 d . . . . .
C44 C 0.8386(6) 0.4065(6) 0.0127(3) 0.0302(16) Uani 1 1 d . . . . .
H44 H 0.904970 0.380670 0.033913 0.036 Uiso 1 1 calc R U . . .
C45 C 0.8200(6) 0.3612(6) -0.0437(3) 0.0324(17) Uani 1 1 d . . . . .
H45 H 0.873755 0.307049 -0.059965 0.039 Uiso 1 1 calc R U . . .
C46 C 0.7204(7) 0.3986(7) -0.0746(3) 0.041(2) Uani 1 1 d . . . . .
H46 H 0.706225 0.369187 -0.111455 0.050 Uiso 1 1 calc R U . . .
C47 C 0.6424(7) 0.4802(6) -0.0501(3) 0.0365(18) Uani 1 1 d . . . . .
H47 H 0.574832 0.505377 -0.069895 0.044 Uiso 1 1 calc R U . . .
C48 C 0.6652(6) 0.5239(6) 0.0038(3) 0.0293(16) Uani 1 1 d . . . . .
H48 H 0.613607 0.580698 0.018870 0.035 Uiso 1 1 calc R U . . .
C49 C 0.6789(5) 0.5639(5) 0.1387(3) 0.0218(14) Uani 1 1 d . . . . .
C50 C 0.6315(5) 0.4830(6) 0.1581(3) 0.0229(14) Uani 1 1 d . . . . .
H50 H 0.667918 0.416148 0.148583 0.027 Uiso 1 1 calc R U . . .
C51 C 0.5304(6) 0.5010(6) 0.1917(3) 0.0293(16) Uani 1 1 d . . . . .
H51 H 0.499016 0.446750 0.202608 0.035 Uiso 1 1 calc R U . . .
C52 C 0.4772(6) 0.5983(7) 0.2085(3) 0.0360(18) Uani 1 1 d . . . . .
H52 H 0.410953 0.609359 0.231900 0.043 Uiso 1 1 calc R U . . .
C53 C 0.5219(7) 0.6800(7) 0.1907(4) 0.043(2) Uani 1 1 d . . . . .
H53 H 0.485417 0.746176 0.201465 0.051 Uiso 1 1 calc R U . . .
C54 C 0.6220(6) 0.6623(6) 0.1566(3) 0.0311(16) Uani 1 1 d . . . . .
H54 H 0.651900 0.717523 0.145279 0.037 Uiso 1 1 calc R U . . .
C55 C 0.8120(5) 0.6424(5) 0.0697(3) 0.0216(14) Uani 1 1 d . . . . .
C56 C 0.8176(6) 0.6753(6) 0.0021(3) 0.0301(16) Uani 1 1 d . . . . .
H56 H 0.799028 0.638013 -0.029343 0.036 Uiso 1 1 calc R U . . .
C57 C 0.8510(7) 0.7639(6) -0.0181(4) 0.042(2) Uani 1 1 d . . . . .
H57 H 0.855863 0.784627 -0.063264 0.051 Uiso 1 1 calc R U . . .
C58 C 0.8766(7) 0.8207(6) 0.0272(4) 0.044(2) Uani 1 1 d . . . . .
H58 H 0.895402 0.881324 0.012643 0.053 Uiso 1 1 calc R U . . .
C59 C 0.8750(6) 0.7897(5) 0.0943(4) 0.0299(16) Uani 1 1 d . . . . .
H59 H 0.896277 0.826549 0.124968 0.036 Uiso 1 1 calc R U . . .
C60 C 0.8408(6) 0.7018(6) 0.1150(3) 0.0336(17) Uani 1 1 d . . . . .
H60 H 0.836801 0.681722 0.160313 0.040 Uiso 1 1 calc R U . . .
C61 C 1.0455(5) 0.1052(5) 0.3096(3) 0.0269(15) Uani 1 1 d . . . . .
C62 C 1.0553(6) 0.1080(6) 0.3776(4) 0.0349(17) Uani 1 1 d . . . . .
C63 C 1.1101(7) 0.0180(7) 0.4134(4) 0.046(2) Uani 1 1 d . . . . .
H63 H 1.122880 0.019302 0.458106 0.055 Uiso 1 1 calc R U . . .
C64 C 1.1457(7) -0.0718(7) 0.3858(4) 0.051(2) Uani 1 1 d . . . . .
H64 H 1.177597 -0.132352 0.412291 0.061 Uiso 1 1 calc R U . . .
C65 C 1.1355(7) -0.0750(7) 0.3194(4) 0.048(2) Uani 1 1 d . . . . .
H65 H 1.162956 -0.137204 0.300657 0.057 Uiso 1 1 calc R U . . .
C66 C 1.0834(7) 0.0157(6) 0.2788(4) 0.0393(19) Uani 1 1 d . . . . .
C67 C 1.0728(8) 0.0107(7) 0.2068(4) 0.054(2) Uani 1 1 d . . . . .
H67 H 1.030697 0.079530 0.188382 0.065 Uiso 1 1 calc R U . . .
C68 C 1.1786(12) -0.0148(12) 0.1689(5) 0.100(5) Uani 1 1 d . . . . .
H68A H 1.220612 0.030813 0.178403 0.150 Uiso 1 1 calc R U . . .
H68B H 1.165078 -0.006375 0.122099 0.150 Uiso 1 1 calc R U . . .
H68C H 1.218393 -0.085121 0.181719 0.150 Uiso 1 1 calc R U . . .
C69 C 1.0090(11) -0.0653(11) 0.1942(5) 0.089(4) Uani 1 1 d . . . . .
H69A H 1.050791 -0.134558 0.208111 0.134 Uiso 1 1 calc R U . . .
H69B H 0.994795 -0.059630 0.147601 0.134 Uiso 1 1 calc R U . . .
H69C H 0.941124 -0.049633 0.218917 0.134 Uiso 1 1 calc R U . . .
C70 C 1.0027(9) 0.2041(7) 0.4111(4) 0.061(3) Uani 1 1 d . . . . .
H70 H 0.999794 0.262361 0.377173 0.074 Uiso 1 1 calc R U . . .
C71 C 0.8878(10) 0.2112(10) 0.4323(5) 0.083(4) Uani 1 1 d . . . . .
H71A H 0.848832 0.200311 0.395637 0.124 Uiso 1 1 calc R U . . .
H71B H 0.854090 0.278599 0.446387 0.124 Uiso 1 1 calc R U . . .
H71C H 0.886401 0.159386 0.468454 0.124 Uiso 1 1 calc R U . . .
C72 C 1.0672(12) 0.2226(9) 0.4699(5) 0.091(4) Uani 1 1 d . . . . .
H72A H 1.064360 0.294625 0.467778 0.136 Uiso 1 1 calc R U . . .
H72B H 1.141804 0.182184 0.466824 0.136 Uiso 1 1 calc R U . . .
H72C H 1.035200 0.202205 0.511338 0.136 Uiso 1 1 calc R U . . .

loop_
_atom_site_aniso_label
_atom_site_aniso_U_11
_atom_site_aniso_U_22
_atom_site_aniso_U_33
_atom_site_aniso_U_23
_atom_site_aniso_U_13
_atom_site_aniso_U_12
Cu1 0.0174(4) 0.0219(4) 0.0172(4) -0.0016(3) 0.0025(3) -0.0069(3)
Cu2 0.0157(4) 0.0217(5) 0.0331(5) -0.0005(3) -0.0022(3) -0.0058(3)
N1 0.019(3) 0.018(3) 0.015(2) 0.001(2) 0.002(2) -0.008(2)
N2 0.019(3) 0.020(3) 0.031(3) -0.004(2) 0.003(2) -0.012(2)
N3 0.013(3) 0.022(3) 0.019(2) -0.003(2) -0.003(2) -0.007(2)
N4 0.016(3) 0.024(3) 0.028(3) 0.005(2) -0.002(2) -0.005(2)
C1 0.018(3) 0.029(4) 0.012(3) -0.001(2) -0.005(2) -0.004(3)
C2 0.019(3) 0.017(3) 0.016(3) 0.001(2) -0.001(2) -0.006(3)
C3 0.010(3) 0.031(4) 0.026(3) -0.005(3) 0.003(2) -0.012(3)
C4 0.026(4) 0.037(4) 0.026(3) -0.014(3) 0.003(3) -0.009(3)
C5 0.025(3) 0.022(3) 0.009(3) -0.002(2) -0.001(2) -0.008(3)
C6 0.010(3) 0.029(4) 0.022(3) 0.001(3) 0.001(2) -0.007(3)
C7 0.018(3) 0.024(3) 0.016(3) -0.009(3) -0.003(2) 0.002(3)
C8 0.021(4) 0.033(4) 0.024(3) -0.004(3) 0.006(3) -0.011(3)
C9 0.028(4) 0.037(4) 0.023(3) 0.002(3) 0.002(3) -0.004(3)
C10 0.030(4) 0.055(5) 0.014(3) 0.000(3) 0.002(3) -0.005(4)
C11 0.037(5) 0.069(6) 0.030(4) 0.000(4) -0.008(3) -0.024(4)
C12 0.032(4) 0.045(5) 0.019(3) -0.007(3) -0.002(3) -0.016(4)
C13 0.024(4) 0.020(3) 0.024(3) -0.001(3) 0.003(3) -0.010(3)
C14 0.041(5) 0.031(4) 0.025(3) -0.005(3) 0.009(3) -0.009(3)
C15 0.050(5) 0.041(5) 0.036(4) -0.012(4) 0.020(4) -0.010(4)
C16 0.025(4) 0.021(4) 0.073(6) -0.009(4) 0.012(4) 0.004(3)
C17 0.026(4) 0.030(4) 0.057(5) 0.003(4) -0.002(4) -0.010(3)
C18 0.028(4) 0.028(4) 0.035(4) -0.008(3) -0.001(3) -0.001(3)
C19 0.017(3) 0.024(3) 0.017(3) -0.004(2) -0.003(2) -0.005(3)
C20 0.030(4) 0.030(4) 0.027(3) -0.001(3) 0.004(3) -0.009(3)
C21 0.036(5) 0.040(5) 0.035(4) 0.003(3) -0.002(3) -0.017(4)
C22 0.026(4) 0.056(5) 0.022(3) -0.012(3) 0.010(3) -0.025(4)
C23 0.022(4) 0.043(4) 0.029(3) -0.020(3) 0.001(3) -0.012(3)
C24 0.020(3) 0.029(4) 0.022(3) -0.006(3) -0.003(3) -0.009(3)
C25 0.020(3) 0.014(3) 0.036(4) -0.003(3) 0.003(3) -0.004(3)
C26 0.025(4) 0.033(4) 0.035(4) -0.014(3) 0.001(3) -0.008(3)
C27 0.042(5) 0.036(5) 0.050(5) -0.017(4) -0.002(4) -0.009(4)
C28 0.062(6) 0.029(5) 0.076(6) -0.009(4) 0.001(5) -0.023(4)
C29 0.048(5) 0.025(4) 0.059(5) 0.002(4) 0.006(4) -0.007(4)
C30 0.032(4) 0.026(4) 0.053(5) -0.005(3) 0.005(3) -0.014(3)
C31 0.053(6) 0.033(4) 0.047(5) 0.011(4) -0.007(4) -0.024(4)
C32 0.090(8) 0.069(7) 0.053(5) 0.002(5) 0.012(5) -0.051(7)
C33 0.055(7) 0.120(11) 0.067(7) -0.002(7) -0.022(6) -0.013(7)
C34 0.053(5) 0.034(4) 0.040(4) -0.011(3) 0.005(4) -0.017(4)
C35 0.064(7) 0.057(6) 0.048(5) 0.000(4) -0.003(5) -0.021(5)
C36 0.067(7) 0.067(7) 0.060(6) 0.000(5) 0.018(5) -0.017(6)
C37 0.027(4) 0.030(4) 0.009(3) 0.002(2) 0.001(2) -0.018(3)
C38 0.020(3) 0.023(3) 0.011(3) -0.005(2) 0.002(2) -0.005(3)
C39 0.021(4) 0.040(4) 0.022(3) -0.001(3) 0.000(3) -0.013(3)
C40 0.023(4) 0.038(4) 0.019(3) 0.004(3) -0.002(3) -0.012(3)
C41 0.017(3) 0.026(3) 0.017(3) -0.004(3) -0.005(2) -0.007(3)
C42 0.019(3) 0.033(4) 0.021(3) -0.010(3) -0.001(3) -0.008(3)
C43 0.028(4) 0.035(4) 0.014(3) -0.004(3) 0.002(3) -0.023(3)
C44 0.024(4) 0.046(5) 0.023(3) 0.004(3) -0.001(3) -0.015(3)
C45 0.035(4) 0.036(4) 0.028(3) -0.008(3) -0.005(3) -0.010(3)
C46 0.053(5) 0.053(5) 0.024(4) -0.012(3) 0.000(3) -0.022(4)
C47 0.037(5) 0.050(5) 0.023(3) -0.005(3) -0.010(3) -0.009(4)
C48 0.037(4) 0.036(4) 0.013(3) -0.001(3) -0.006(3) -0.008(3)
C49 0.018(3) 0.031(4) 0.018(3) -0.006(3) -0.001(2) -0.007(3)
C50 0.010(3) 0.035(4) 0.024(3) 0.005(3) -0.005(2) -0.008(3)
C51 0.023(4) 0.040(4) 0.023(3) 0.004(3) -0.003(3) -0.007(3)
C52 0.017(4) 0.063(6) 0.026(4) -0.008(4) 0.006(3) -0.008(4)
C53 0.031(4) 0.059(6) 0.041(4) -0.027(4) 0.014(3) -0.011(4)
C54 0.029(4) 0.034(4) 0.033(4) -0.005(3) 0.006(3) -0.012(3)
C55 0.019(3) 0.022(3) 0.024(3) 0.003(3) -0.001(3) -0.008(3)
C56 0.032(4) 0.036(4) 0.020(3) -0.002(3) 0.004(3) -0.007(3)
C57 0.057(6) 0.026(4) 0.039(4) 0.009(3) 0.015(4) -0.010(4)
C58 0.045(5) 0.025(4) 0.061(5) 0.003(4) 0.002(4) -0.011(4)
C59 0.026(4) 0.026(4) 0.038(4) -0.010(3) 0.006(3) -0.007(3)
C60 0.032(4) 0.042(5) 0.028(4) -0.004(3) -0.005(3) -0.012(4)
C61 0.019(3) 0.028(4) 0.034(4) -0.001(3) 0.001(3) -0.007(3)
C62 0.029(4) 0.030(4) 0.038(4) 0.006(3) 0.001(3) 0.002(3)
C63 0.055(6) 0.043(5) 0.029(4) 0.008(4) -0.009(4) 0.003(4)
C64 0.049(6) 0.036(5) 0.053(5) 0.007(4) -0.014(4) 0.008(4)
C65 0.042(5) 0.034(5) 0.055(5) -0.008(4) -0.003(4) 0.013(4)
C66 0.036(5) 0.039(5) 0.038(4) -0.012(3) -0.001(3) 0.001(4)
C67 0.062(6) 0.041(5) 0.058(5) -0.020(4) -0.017(5) -0.003(5)
C68 0.132(13) 0.145(13) 0.057(7) -0.038(7) 0.028(7) -0.089(11)
C69 0.097(10) 0.126(12) 0.066(7) -0.047(7) 0.008(6) -0.055(9)
C70 0.088(8) 0.045(5) 0.026(4) 0.004(4) -0.002(4) 0.021(5)
C71 0.081(9) 0.086(9) 0.052(6) -0.012(6) 0.017(5) 0.024(7)
C72 0.154(14) 0.068(8) 0.045(6) -0.015(5) -0.009(7) -0.017(8)

loop_
_atom_type_symbol
_atom_type_description
_atom_type_scat_dispersion_real
_atom_type_scat_dispersion_imag
_atom_type_scat_source
C C 0.0033 0.0016 'International Tables Vol C Tables 4.2.6.8 and 6.1.1.4'
H H 0.0000 0.0000 'International Tables Vol C Tables 4.2.6.8 and 6.1.1.4'
N N 0.0061 0.0033 'International Tables Vol C Tables 4.2.6.8 and 6.1.1.4'
Cu Cu 0.3201 1.2651 'International Tables Vol C Tables 4.2.6.8 and 6.1.1.4'

loop_
_geom_angle_atom_site_label_1
_geom_angle_atom_site_label_2
_geom_angle_atom_site_label_3
_geom_angle
_geom_angle_site_symmetry_1
_geom_angle_site_symmetry_3
_geom_angle_publ_flag
N3 Cu1 N1 175.2(2) . . ?
N3 Cu1 Cu2 85.98(16) . . ?
N1 Cu1 Cu2 89.28(16) . . ?
N2 Cu2 N4 170.9(2) . . ?
N2 Cu2 Cu1 94.03(17) . . ?
N4 Cu2 Cu1 95.06(17) . . ?
C5 N1 C2 106.0(5) . . ?
C5 N1 Cu1 128.8(4) . . ?
C2 N1 Cu1 118.6(4) . . ?
C6 N2 C25 115.6(5) . . ?
C6 N2 Cu2 125.1(4) . . ?
C25 N2 Cu2 117.6(4) . . ?
C41 N3 C38 105.9(5) . . ?
C41 N3 Cu1 126.5(4) . . ?
C38 N3 Cu1 119.5(4) . . ?
C42 N4 C61 118.7(6) . . ?
C42 N4 Cu2 125.5(4) . . ?
C61 N4 Cu2 115.3(4) . . ?
C5 C1 C13 106.9(5) . . ?
C5 C1 C19 113.6(5) . . ?
C13 C1 C19 111.4(5) . . ?
C5 C1 C7 109.3(5) . . ?
C13 C1 C7 109.1(5) . . ?
C19 C1 C7 106.5(5) . . ?
N1 C2 C3 109.3(5) . . ?
N1 C2 C6 129.2(6) . . ?
C3 C2 C6 121.2(6) . . ?
C4 C3 C2 106.8(6) . . ?
C4 C3 H3 126.6 . . ?
C2 C3 H3 126.6 . . ?
C3 C4 C5 107.9(6) . . ?
C3 C4 H4 126.0 . . ?
C5 C4 H4 126.0 . . ?
N1 C5 C4 110.0(5) . . ?
N1 C5 C1 127.1(6) . . ?
C4 C5 C1 122.5(6) . . ?
N2 C6 C2 129.4(6) . . ?
N2 C6 H6 115.3 . . ?
C2 C6 H6 115.3 . . ?
C8 C7 C12 119.6(6) . . ?
C8 C7 C1 121.0(5) . . ?
C12 C7 C1 119.0(6) . . ?
C7 C8 C9 120.0(6) . . ?
C7 C8 H8 120.0 . . ?
C9 C8 H8 120.0 . . ?
C10 C9 C8 119.7(7) . . ?
C10 C9 H9 120.1 . . ?
C8 C9 H9 120.1 . . ?
C9 C10 C11 120.4(6) . . ?
C9 C10 H10 119.8 . . ?
C11 C10 H10 119.8 . . ?
C10 C11 C12 120.1(7) . . ?
C10 C11 H11 119.9 . . ?
C12 C11 H11 119.9 . . ?
C11 C12 C7 119.9(7) . . ?
C11 C12 H12 120.0 . . ?
C7 C12 H12 120.0 . . ?
C14 C13 C18 118.4(7) . . ?
C14 C13 C1 123.4(6) . . ?
C18 C13 C1 118.1(5) . . ?
C13 C14 C15 121.4(7) . . ?
C13 C14 H14 119.3 . . ?
C15 C14 H14 119.3 . . ?
C16 C15 C14 120.9(7) . . ?
C16 C15 H15 119.5 . . ?
C14 C15 H15 119.5 . . ?
C15 C16 C17 119.2(7) . . ?
C15 C16 H16 120.4 . . ?
C17 C16 H16 120.4 . . ?
C18 C17 C16 118.0(7) . . ?
C18 C17 H17 121.0 . . ?
C16 C17 H17 121.0 . . ?
C17 C18 C13 122.0(7) . . ?
C17 C18 H18 119.0 . . ?
C13 C18 H18 119.0 . . ?
C20 C19 C24 117.7(6) . . ?
C20 C19 C1 123.4(6) . . ?
C24 C19 C1 118.7(6) . . ?
C21 C20 C19 121.0(7) . . ?
C21 C20 H20 119.5 . . ?
C19 C20 H20 119.5 . . ?
C20 C21 C22 121.0(7) . . ?
C20 C21 H21 119.5 . . ?
C22 C21 H21 119.5 . . ?
C23 C22 C21 119.2(7) . . ?
C23 C22 H22 120.4 . . ?
C21 C22 H22 120.4 . . ?
C22 C23 C24 119.3(7) . . ?
C22 C23 H23 120.4 . . ?
C24 C23 H23 120.4 . . ?
C19 C24 C23 121.8(6) . . ?
C19 C24 H24 119.1 . . ?
C23 C24 H24 119.1 . . ?
C26 C25 C30 122.7(6) . . ?
C26 C25 N2 119.0(6) . . ?
C30 C25 N2 118.3(6) . . ?
C25 C26 C27 117.5(7) . . ?
C25 C26 C34 122.6(6) . . ?
C27 C26 C34 119.9(6) . . ?
C28 C27 C26 119.7(8) . . ?
C28 C27 H27 120.1 . . ?
C26 C27 H27 120.1 . . ?
C29 C28 C27 122.7(8) . . ?
C29 C28 H28 118.6 . . ?
C27 C28 H28 118.6 . . ?
C28 C29 C30 121.2(8) . . ?
C28 C29 H29 119.4 . . ?
C30 C29 H29 119.4 . . ?
C25 C30 C29 115.7(7) . . ?
C25 C30 C31 123.2(6) . . ?
C29 C30 C31 120.8(7) . . ?
C30 C31 C32 114.7(7) . . ?
C30 C31 C33 108.9(8) . . ?
C32 C31 C33 110.6(8) . . ?
C30 C31 H31 107.4 . . ?
C32 C31 H31 107.4 . . ?
C33 C31 H31 107.4 . . ?
C31 C32 H32A 109.5 . . ?
C31 C32 H32B 109.5 . . ?
H32A C32 H32B 109.5 . . ?
C31 C32 H32C 109.5 . . ?
H32A C32 H32C 109.5 . . ?
H32B C32 H32C 109.5 . . ?
C31 C33 H33A 109.5 . . ?
C31 C33 H33B 109.5 . . ?
H33A C33 H33B 109.5 . . ?
C31 C33 H33C 109.5 . . ?
H33A C33 H33C 109.5 . . ?
H33B C33 H33C 109.5 . . ?
C35 C34 C36 112.7(7) . . ?
C35 C34 C26 112.3(7) . . ?
C36 C34 C26 111.2(7) . . ?
C35 C34 H34 106.7 . . ?
C36 C34 H34 106.7 . . ?
C26 C34 H34 106.7 . . ?
C34 C35 H35A 109.5 . . ?
C34 C35 H35B 109.5 . . ?
H35A C35 H35B 109.5 . . ?
C34 C35 H35C 109.5 . . ?
H35A C35 H35C 109.5 . . ?
H35B C35 H35C 109.5 . . ?
C34 C36 H36A 109.5 . . ?
C34 C36 H36B 109.5 . . ?
H36A C36 H36B 109.5 . . ?
C34 C36 H36C 109.5 . . ?
H36A C36 H36C 109.5 . . ?
H36B C36 H36C 109.5 . . ?
C55 C37 C41 106.0(5) . . ?
C55 C37 C49 111.1(6) . . ?
C41 C37 C49 113.5(5) . . ?
C55 C37 C43 110.2(5) . . ?
C41 C37 C43 108.9(5) . . ?
C49 C37 C43 107.1(5) . . ?
C39 C38 N3 108.6(5) . . ?
C39 C38 C42 123.3(6) . . ?
N3 C38 C42 127.5(6) . . ?
C38 C39 C40 108.7(6) . . ?
C38 C39 H39 125.7 . . ?
C40 C39 H39 125.7 . . ?
C39 C40 C41 105.8(6) . . ?
C39 C40 H40 127.1 . . ?
C41 C40 H40 127.1 . . ?
N3 C41 C40 110.9(5) . . ?
N3 C41 C37 126.1(5) . . ?
C40 C41 C37 122.5(5) . . ?
N4 C42 C38 128.5(6) . . ?
N4 C42 H42 115.8 . . ?
C38 C42 H42 115.8 . . ?
C44 C43 C48 118.5(6) . . ?
C44 C43 C37 123.3(6) . . ?
C48 C43 C37 118.0(6) . . ?
C43 C44 C45 121.8(7) . . ?
C43 C44 H44 119.1 . . ?
C45 C44 H44 119.1 . . ?
C46 C45 C44 119.1(7) . . ?
C46 C45 H45 120.5 . . ?
C44 C45 H45 120.5 . . ?
C47 C46 C45 119.3(7) . . ?
C47 C46 H46 120.3 . . ?
C45 C46 H46 120.3 . . ?
C48 C47 C46 119.6(7) . . ?
C48 C47 H47 120.2 . . ?
C46 C47 H47 120.2 . . ?
C47 C48 C43 121.6(7) . . ?
C47 C48 H48 119.2 . . ?
C43 C48 H48 119.2 . . ?
C50 C49 C54 116.8(6) . . ?
C50 C49 C37 118.8(6) . . ?
C54 C49 C37 124.3(6) . . ?
C51 C50 C49 121.1(7) . . ?
C51 C50 H50 119.4 . . ?
C49 C50 H50 119.4 . . ?
C52 C51 C50 120.4(7) . . ?
C52 C51 H51 119.8 . . ?
C50 C51 H51 119.8 . . ?
C51 C52 C53 120.1(7) . . ?
C51 C52 H52 120.0 . . ?
C53 C52 H52 120.0 . . ?
C52 C53 C54 119.5(8) . . ?
C52 C53 H53 120.2 . . ?
C54 C53 H53 120.2 . . ?
C53 C54 C49 122.0(7) . . ?
C53 C54 H54 119.0 . . ?
C49 C54 H54 119.0 . . ?
C56 C55 C60 117.6(6) . . ?
C56 C55 C37 123.0(6) . . ?
C60 C55 C37 119.3(5) . . ?
C57 C56 C55 119.9(7) . . ?
C57 C56 H56 120.1 . . ?
C55 C56 H56 120.1 . . ?
C58 C57 C56 121.0(7) . . ?
C58 C57 H57 119.5 . . ?
C56 C57 H57 119.5 . . ?
C57 C58 C59 121.1(7) . . ?
C57 C58 H58 119.5 . . ?
C59 C58 H58 119.5 . . ?
C58 C59 C60 118.2(7) . . ?
C58 C59 H59 120.9 . . ?
C60 C59 H59 120.9 . . ?
C59 C60 C55 122.1(6) . . ?
C59 C60 H60 118.9 . . ?
C55 C60 H60 118.9 . . ?
C66 C61 C62 122.6(7) . . ?
C66 C61 N4 118.8(6) . . ?
C62 C61 N4 118.3(6) . . ?
C63 C62 C61 117.4(7) . . ?
C63 C62 C70 121.2(7) . . ?
C61 C62 C70 121.3(6) . . ?
C64 C63 C62 121.9(7) . . ?
C64 C63 H63 119.0 . . ?
C62 C63 H63 119.0 . . ?
C63 C64 C65 120.6(7) . . ?
C63 C64 H64 119.7 . . ?
C65 C64 H64 119.7 . . ?
C64 C65 C66 120.5(8) . . ?
C64 C65 H65 119.7 . . ?
C66 C65 H65 119.7 . . ?
C61 C66 C65 116.7(7) . . ?
C61 C66 C67 123.5(7) . . ?
C65 C66 C67 119.8(7) . . ?
C66 C67 C68 114.3(8) . . ?
C66 C67 C69 111.6(9) . . ?
C68 C67 C69 109.2(9) . . ?
C66 C67 H67 107.1 . . ?
C68 C67 H67 107.1 . . ?
C69 C67 H67 107.1 . . ?
C67 C68 H68A 109.5 . . ?
C67 C68 H68B 109.5 . . ?
H68A C68 H68B 109.5 . . ?
C67 C68 H68C 109.5 . . ?
H68A C68 H68C 109.5 . . ?
H68B C68 H68C 109.5 . . ?
C67 C69 H69A 109.5 . . ?
C67 C69 H69B 109.5 . . ?
H69A C69 H69B 109.5 . . ?
C67 C69 H69C 109.5 . . ?
H69A C69 H69C 109.5 . . ?
H69B C69 H69C 109.5 . . ?
C71 C70 C62 112.6(9) . . ?
C71 C70 C72 110.2(9) . . ?
C62 C70 C72 115.2(8) . . ?
C71 C70 H70 106.1 . . ?
C62 C70 H70 106.1 . . ?
C72 C70 H70 106.1 . . ?
C70 C71 H71A 109.5 . . ?
C70 C71 H71B 109.5 . . ?
H71A C71 H71B 109.5 . . ?
C70 C71 H71C 109.5 . . ?
H71A C71 H71C 109.5 . . ?
H71B C71 H71C 109.5 . . ?
C70 C72 H72A 109.5 . . ?
C70 C72 H72B 109.5 . . ?
H72A C72 H72B 109.5 . . ?
C70 C72 H72C 109.5 . . ?
H72A C72 H72C 109.5 . . ?
H72B C72 H72C 109.5 . . ?

loop_
_geom_bond_atom_site_label_1
_geom_bond_atom_site_label_2
_geom_bond_distance
_geom_bond_site_symmetry_2
_geom_bond_publ_flag
Cu1 N3 1.916(5) . ?
Cu1 N1 1.917(5) . ?
Cu1 Cu2 2.5355(12) . ?
Cu2 N2 1.853(5) . ?
Cu2 N4 1.861(5) . ?
N1 C5 1.357(8) . ?
N1 C2 1.386(8) . ?
N2 C6 1.319(8) . ?
N2 C25 1.446(8) . ?
N3 C41 1.356(8) . ?
N3 C38 1.396(8) . ?
N4 C42 1.280(8) . ?
N4 C61 1.465(8) . ?
C1 C5 1.523(8) . ?
C1 C13 1.546(9) . ?
C1 C19 1.555(9) . ?
C1 C7 1.576(8) . ?
C2 C3 1.391(9) . ?
C2 C6 1.393(9) . ?
C3 C4 1.363(9) . ?
C3 H3 0.9300 . ?
C4 C5 1.382(9) . ?
C4 H4 0.9300 . ?
C6 H6 0.9300 . ?
C7 C8 1.378(9) . ?
C7 C12 1.390(9) . ?
C8 C9 1.406(9) . ?
C8 H8 0.9300 . ?
C9 C10 1.371(11) . ?
C9 H9 0.9300 . ?
C10 C11 1.378(11) . ?
C10 H10 0.9300 . ?
C11 C12 1.390(10) . ?
C11 H11 0.9300 . ?
C12 H12 0.9300 . ?
C13 C14 1.375(9) . ?
C13 C18 1.384(9) . ?
C14 C15 1.388(11) . ?
C14 H14 0.9300 . ?
C15 C16 1.343(11) . ?
C15 H15 0.9300 . ?
C16 C17 1.454(12) . ?
C16 H16 0.9300 . ?
C17 C18 1.376(11) . ?
C17 H17 0.9300 . ?
C18 H18 0.9300 . ?
C19 C20 1.376(9) . ?
C19 C24 1.380(9) . ?
C20 C21 1.370(10) . ?
C20 H20 0.9300 . ?
C21 C22 1.384(11) . ?
C21 H21 0.9300 . ?
C22 C23 1.367(11) . ?
C22 H22 0.9300 . ?
C23 C24 1.396(9) . ?
C23 H23 0.9300 . ?
C24 H24 0.9300 . ?
C25 C26 1.391(9) . ?
C25 C30 1.402(10) . ?
C26 C27 1.399(10) . ?
C26 C34 1.521(11) . ?
C27 C28 1.354(12) . ?
C27 H27 0.9300 . ?
C28 C29 1.334(12) . ?
C28 H28 0.9300 . ?
C29 C30 1.412(11) . ?
C29 H29 0.9300 . ?
C30 C31 1.511(11) . ?
C31 C32 1.520(11) . ?
C31 C33 1.525(13) . ?
C31 H31 0.9800 . ?
C32 H32A 0.9600 . ?
C32 H32B 0.9600 . ?
C32 H32C 0.9600 . ?
C33 H33A 0.9600 . ?
C33 H33B 0.9600 . ?
C33 H33C 0.9600 . ?
C34 C35 1.495(13) . ?
C34 C36 1.505(12) . ?
C34 H34 0.9800 . ?
C35 H35A 0.9600 . ?
C35 H35B 0.9600 . ?
C35 H35C 0.9600 . ?
C36 H36A 0.9600 . ?
C36 H36B 0.9600 . ?
C36 H36C 0.9600 . ?
C37 C55 1.531(8) . ?
C37 C41 1.533(9) . ?
C37 C49 1.533(9) . ?
C37 C43 1.557(8) . ?
C38 C39 1.373(9) . ?
C38 C42 1.412(9) . ?
C39 C40 1.378(9) . ?
C39 H39 0.9300 . ?
C40 C41 1.388(9) . ?
C40 H40 0.9300 . ?
C42 H42 0.9300 . ?
C43 C44 1.333(10) . ?
C43 C48 1.392(9) . ?
C44 C45 1.413(10) . ?
C44 H44 0.9300 . ?
C45 C46 1.386(11) . ?
C45 H45 0.9300 . ?
C46 C47 1.383(12) . ?
C46 H46 0.9300 . ?
C47 C48 1.375(9) . ?
C47 H47 0.9300 . ?
C48 H48 0.9300 . ?
C49 C50 1.401(9) . ?
C49 C54 1.403(10) . ?
C50 C51 1.399(9) . ?
C50 H50 0.9300 . ?
C51 C52 1.372(11) . ?
C51 H51 0.9300 . ?
C52 C53 1.382(12) . ?
C52 H52 0.9300 . ?
C53 C54 1.393(10) . ?
C53 H53 0.9300 . ?
C54 H54 0.9300 . ?
C55 C56 1.396(9) . ?
C55 C60 1.406(9) . ?
C56 C57 1.392(10) . ?
C56 H56 0.9300 . ?
C57 C58 1.364(12) . ?
C57 H57 0.9300 . ?
C58 C59 1.377(11) . ?
C58 H58 0.9300 . ?
C59 C60 1.391(10) . ?
C59 H59 0.9300 . ?
C60 H60 0.9300 . ?
C61 C66 1.374(10) . ?
C61 C62 1.394(10) . ?
C62 C63 1.372(10) . ?
C62 C70 1.501(12) . ?
C63 C64 1.343(12) . ?
C63 H63 0.9300 . ?
C64 C65 1.363(11) . ?
C64 H64 0.9300 . ?
C65 C66 1.418(11) . ?
C65 H65 0.9300 . ?
C66 C67 1.480(11) . ?
C67 C68 1.492(15) . ?
C67 C69 1.524(14) . ?
C67 H67 0.9800 . ?
C68 H68A 0.9600 . ?
C68 H68B 0.9600 . ?
C68 H68C 0.9600 . ?
C69 H69A 0.9600 . ?
C69 H69B 0.9600 . ?
C69 H69C 0.9600 . ?
C70 C71 1.486(16) . ?
C70 C72 1.562(15) . ?
C70 H70 0.9800 . ?
C71 H71A 0.9600 . ?
C71 H71B 0.9600 . ?
C71 H71C 0.9600 . ?
C72 H72A 0.9600 . ?
C72 H72B 0.9600 . ?
C72 H72C 0.9600 . ?

loop_
_geom_torsion_atom_site_label_1
_geom_torsion_atom_site_label_2
_geom_torsion_atom_site_label_3
_geom_torsion_atom_site_label_4
_geom_torsion
_geom_torsion_site_symmetry_1
_geom_torsion_site_symmetry_2
_geom_torsion_site_symmetry_3
_geom_torsion_site_symmetry_4
_geom_torsion_publ_flag
Cu1 Cu2 N2 C6 -39.4(5) . . . . ?
Cu1 Cu2 N2 C25 156.5(4) . . . . ?
Cu1 Cu2 N4 C42 -38.8(6) . . . . ?
Cu1 Cu2 N4 C61 149.9(4) . . . . ?
C5 N1 C2 C3 1.8(6) . . . . ?
Cu1 N1 C2 C3 -152.4(4) . . . . ?
C5 N1 C2 C6 -172.2(6) . . . . ?
Cu1 N1 C2 C6 33.7(8) . . . . ?
N1 C2 C3 C4 -1.9(7) . . . . ?
C6 C2 C3 C4 172.6(6) . . . . ?
C2 C3 C4 C5 1.3(7) . . . . ?
C2 N1 C5 C4 -0.9(7) . . . . ?
Cu1 N1 C5 C4 149.6(5) . . . . ?
C2 N1 C5 C1 172.0(5) . . . . ?
Cu1 N1 C5 C1 -37.4(8) . . . . ?
C3 C4 C5 N1 -0.2(7) . . . . ?
C3 C4 C5 C1 -173.6(5) . . . . ?
C13 C1 C5 N1 152.4(6) . . . . ?
C19 C1 C5 N1 29.1(8) . . . . ?
C7 C1 C5 N1 -89.6(7) . . . . ?
C13 C1 C5 C4 -35.5(8) . . . . ?
C19 C1 C5 C4 -158.8(6) . . . . ?
C7 C1 C5 C4 82.5(7) . . . . ?
C25 N2 C6 C2 174.1(6) . . . . ?
Cu2 N2 C6 C2 9.7(9) . . . . ?
N1 C2 C6 N2 3.8(11) . . . . ?
C3 C2 C6 N2 -169.4(6) . . . . ?
C5 C1 C7 C8 -25.2(8) . . . . ?
C13 C1 C7 C8 91.3(7) . . . . ?
C19 C1 C7 C8 -148.3(6) . . . . ?
C5 C1 C7 C12 161.9(6) . . . . ?
C13 C1 C7 C12 -81.5(7) . . . . ?
C19 C1 C7 C12 38.8(8) . . . . ?
C12 C7 C8 C9 -4.5(10) . . . . ?
C1 C7 C8 C9 -177.3(6) . . . . ?
C7 C8 C9 C10 2.6(11) . . . . ?
C8 C9 C10 C11 -0.5(12) . . . . ?
C9 C10 C11 C12 0.4(13) . . . . ?
C10 C11 C12 C7 -2.3(12) . . . . ?
C8 C7 C12 C11 4.4(11) . . . . ?
C1 C7 C12 C11 177.4(7) . . . . ?
C5 C1 C13 C14 123.5(7) . . . . ?
C19 C1 C13 C14 -111.8(7) . . . . ?
C7 C1 C13 C14 5.4(9) . . . . ?
C5 C1 C13 C18 -54.7(7) . . . . ?
C19 C1 C13 C18 69.9(7) . . . . ?
C7 C1 C13 C18 -172.8(6) . . . . ?
C18 C13 C14 C15 2.0(11) . . . . ?
C1 C13 C14 C15 -176.3(7) . . . . ?
C13 C14 C15 C16 -1.8(12) . . . . ?
C14 C15 C16 C17 1.3(12) . . . . ?
C15 C16 C17 C18 -1.1(11) . . . . ?
C16 C17 C18 C13 1.3(11) . . . . ?
C14 C13 C18 C17 -1.8(11) . . . . ?
C1 C13 C18 C17 176.6(6) . . . . ?
C5 C1 C19 C20 117.8(7) . . . . ?
C13 C1 C19 C20 -3.0(8) . . . . ?
C7 C1 C19 C20 -121.9(6) . . . . ?
C5 C1 C19 C24 -67.0(7) . . . . ?
C13 C1 C19 C24 172.1(5) . . . . ?
C7 C1 C19 C24 53.3(7) . . . . ?
C24 C19 C20 C21 0.9(9) . . . . ?
C1 C19 C20 C21 176.1(6) . . . . ?
C19 C20 C21 C22 -0.5(10) . . . . ?
C20 C21 C22 C23 -0.6(10) . . . . ?
C21 C22 C23 C24 1.4(9) . . . . ?
C20 C19 C24 C23 -0.1(9) . . . . ?
C1 C19 C24 C23 -175.5(5) . . . . ?
C22 C23 C24 C19 -1.0(9) . . . . ?
C6 N2 C25 C26 113.5(7) . . . . ?
Cu2 N2 C25 C26 -80.9(7) . . . . ?
C6 N2 C25 C30 -67.9(8) . . . . ?
Cu2 N2 C25 C30 97.8(7) . . . . ?
C30 C25 C26 C27 6.1(11) . . . . ?
N2 C25 C26 C27 -175.3(7) . . . . ?
C30 C25 C26 C34 -175.2(7) . . . . ?
N2 C25 C26 C34 3.4(10) . . . . ?
C25 C26 C27 C28 -0.7(12) . . . . ?
C34 C26 C27 C28 -179.5(8) . . . . ?
C26 C27 C28 C29 -4.3(14) . . . . ?
C27 C28 C29 C30 4.1(15) . . . . ?
C26 C25 C30 C29 -6.2(11) . . . . ?
N2 C25 C30 C29 175.2(7) . . . . ?
C26 C25 C30 C31 168.1(7) . . . . ?
N2 C25 C30 C31 -10.5(11) . . . . ?
C28 C29 C30 C25 1.1(12) . . . . ?
C28 C29 C30 C31 -173.3(9) . . . . ?
C25 C30 C31 C32 146.7(8) . . . . ?
C29 C30 C31 C32 -39.3(12) . . . . ?
C25 C30 C31 C33 -88.7(10) . . . . ?
C29 C30 C31 C33 85.3(10) . . . . ?
C25 C26 C34 C35 -99.5(9) . . . . ?
C27 C26 C34 C35 79.2(10) . . . . ?
C25 C26 C34 C36 133.1(8) . . . . ?
C27 C26 C34 C36 -48.2(10) . . . . ?
C41 N3 C38 C39 1.3(7) . . . . ?
Cu1 N3 C38 C39 -149.5(4) . . . . ?
C41 N3 C38 C42 -170.4(6) . . . . ?
Cu1 N3 C38 C42 38.8(8) . . . . ?
N3 C38 C39 C40 -1.5(7) . . . . ?
C42 C38 C39 C40 170.6(6) . . . . ?
C38 C39 C40 C41 1.1(8) . . . . ?
C38 N3 C41 C40 -0.6(7) . . . . ?
Cu1 N3 C41 C40 147.5(5) . . . . ?
C38 N3 C41 C37 171.6(6) . . . . ?
Cu1 N3 C41 C37 -40.3(8) . . . . ?
C39 C40 C41 N3 -0.3(7) . . . . ?
C39 C40 C41 C37 -172.8(6) . . . . ?
C55 C37 C41 N3 152.4(6) . . . . ?
C49 C37 C41 N3 30.2(9) . . . . ?
C43 C37 C41 N3 -89.1(7) . . . . ?
C55 C37 C41 C40 -36.2(8) . . . . ?
C49 C37 C41 C40 -158.5(6) . . . . ?
C43 C37 C41 C40 82.3(7) . . . . ?
C61 N4 C42 C38 178.1(6) . . . . ?
Cu2 N4 C42 C38 7.1(10) . . . . ?
C39 C38 C42 N4 -166.7(6) . . . . ?
N3 C38 C42 N4 3.8(11) . . . . ?
C55 C37 C43 C44 99.0(7) . . . . ?
C41 C37 C43 C44 -16.9(8) . . . . ?
C49 C37 C43 C44 -140.1(6) . . . . ?
C55 C37 C43 C48 -76.1(7) . . . . ?
C41 C37 C43 C48 168.0(6) . . . . ?
C49 C37 C43 C48 44.9(7) . . . . ?
C48 C43 C44 C45 -0.8(10) . . . . ?
C37 C43 C44 C45 -175.8(6) . . . . ?
C43 C44 C45 C46 -1.0(11) . . . . ?
C44 C45 C46 C47 0.9(12) . . . . ?
C45 C46 C47 C48 1.0(12) . . . . ?
C46 C47 C48 C43 -2.9(11) . . . . ?
C44 C43 C48 C47 2.7(10) . . . . ?
C37 C43 C48 C47 178.1(6) . . . . ?
C55 C37 C49 C50 170.2(5) . . . . ?
C41 C37 C49 C50 -70.4(7) . . . . ?
C43 C37 C49 C50 49.8(7) . . . . ?
C55 C37 C49 C54 -5.1(8) . . . . ?
C41 C37 C49 C54 114.2(7) . . . . ?
C43 C37 C49 C54 -125.5(6) . . . . ?
C54 C49 C50 C51 2.2(9) . . . . ?
C37 C49 C50 C51 -173.5(5) . . . . ?
C49 C50 C51 C52 -2.5(9) . . . . ?
C50 C51 C52 C53 1.8(10) . . . . ?
C51 C52 C53 C54 -1.0(11) . . . . ?
C52 C53 C54 C49 0.8(11) . . . . ?
C50 C49 C54 C53 -1.3(10) . . . . ?
C37 C49 C54 C53 174.1(6) . . . . ?
C41 C37 C55 C56 117.8(7) . . . . ?
C49 C37 C55 C56 -118.4(7) . . . . ?
C43 C37 C55 C56 0.2(9) . . . . ?
C41 C37 C55 C60 -57.9(8) . . . . ?
C49 C37 C55 C60 65.9(8) . . . . ?
C43 C37 C55 C60 -175.5(6) . . . . ?
C60 C55 C56 C57 0.1(11) . . . . ?
C37 C55 C56 C57 -175.6(7) . . . . ?
C55 C56 C57 C58 -1.2(12) . . . . ?
C56 C57 C58 C59 3.0(13) . . . . ?
C57 C58 C59 C60 -3.5(12) . . . . ?
C58 C59 C60 C55 2.4(11) . . . . ?
C56 C55 C60 C59 -0.7(11) . . . . ?
C37 C55 C60 C59 175.2(7) . . . . ?
C42 N4 C61 C66 -86.7(8) . . . . ?
Cu2 N4 C61 C66 85.2(7) . . . . ?
C42 N4 C61 C62 99.0(8) . . . . ?
Cu2 N4 C61 C62 -89.1(7) . . . . ?
C66 C61 C62 C63 3.3(12) . . . . ?
N4 C61 C62 C63 177.4(7) . . . . ?
C66 C61 C62 C70 -173.4(8) . . . . ?
N4 C61 C62 C70 0.7(11) . . . . ?
C61 C62 C63 C64 -5.2(13) . . . . ?
C70 C62 C63 C64 171.5(9) . . . . ?
C62 C63 C64 C65 4.9(15) . . . . ?
C63 C64 C65 C66 -2.4(15) . . . . ?
C62 C61 C66 C65 -1.0(12) . . . . ?
N4 C61 C66 C65 -175.1(7) . . . . ?
C62 C61 C66 C67 179.4(8) . . . . ?
N4 C61 C66 C67 5.3(12) . . . . ?
C64 C65 C66 C61 0.5(13) . . . . ?
C64 C65 C66 C67 -179.8(9) . . . . ?
C61 C66 C67 C68 114.4(11) . . . . ?
C65 C66 C67 C68 -65.2(12) . . . . ?
C61 C66 C67 C69 -121.0(10) . . . . ?
C65 C66 C67 C69 59.4(12) . . . . ?
C63 C62 C70 C71 -90.1(10) . . . . ?
C61 C62 C70 C71 86.4(10) . . . . ?
C63 C62 C70 C72 37.4(13) . . . . ?
C61 C62 C70 C72 -146.1(9) . . . . ?

loop_
_platon_squeeze_void_nr
_platon_squeeze_void_average_x
_platon_squeeze_void_average_y
_platon_squeeze_void_average_z
_platon_squeeze_void_volume
_platon_squeeze_void_count_electrons
_platon_squeeze_void_content
1 0.043 0.959 0.027 9 0 ' '
2 0.500 0.000 0.000 611 11 ' '
3 0.945 0.052 0.966 7 0 ' '
